data_7224664
loop_
_publ_author_name
'Zeng, Siyuan'
'Sun, Zhihua'
'Ji, Chengmin'
'Zhang, Shuquan'
'Song, Cheng'
'Luo, Junhua'

_publ_section_title
;
 Dibenzylammonium trichloroacetate: an above-room-temperature
 order--disorder switchable dielectric material
;
_journal_issue 20
_journal_name_full CrystEngComm
_journal_page_first 3606
_journal_paper_doi 10.1039/C6CE00194G
_journal_volume 18
_journal_year 2016
_chemical_formula_moiety 'C14 H16 N, C2 Cl3 O2'
_chemical_formula_sum 'C24 H24 Cl4.5 N1.5 O3'
_chemical_formula_weight 540.97
_chemical_name_systematic
; 
 ? 
;
_space_group_IT_number 62
_space_group_name_Hall '-P 2ac 2n'
_symmetry_cell_setting orthorhombic
_symmetry_space_group_name_Hall '-P 2ac 2n'
_symmetry_space_group_name_H-M 'P n m a'
_atom_sites_solution_hydrogens geom
_atom_sites_solution_primary direct
_atom_sites_solution_secondary difmap
_audit_creation_method SHELXL-97
_audit_update_record
;
2015-05-14 deposited with the CCDC.
2016-03-21 downloaded from the CCDC.
;
_cell_angle_alpha 90.00
_cell_angle_beta 90.00
_cell_angle_gamma 90.00
_cell_formula_units_Z 8
_cell_length_a 28.2869(4)
_cell_length_b 17.9428(3)
_cell_length_c 10.25130(10)
_cell_measurement_temperature 320(2)
_cell_volume 5203.01(12)
_computing_structure_refinement 'SHELXL-97 (Sheldrick, 1997)'
_computing_structure_solution 'SHELXS-97 (Sheldrick, 1990)'
_diffrn_ambient_temperature 320(2)
_diffrn_measured_fraction_theta_full 0.998
_diffrn_measured_fraction_theta_max 0.998
_diffrn_radiation_monochromator graphite
_diffrn_radiation_source 'fine-focus sealed tube'
_diffrn_radiation_type CuK\a
_diffrn_radiation_wavelength 1.54184
_diffrn_reflns_av_R_equivalents 0.0238
_diffrn_reflns_av_sigmaI/netI 0.0241
_diffrn_reflns_limit_h_max 21
_diffrn_reflns_limit_h_min -33
_diffrn_reflns_limit_k_max 19
_diffrn_reflns_limit_k_min -21
_diffrn_reflns_limit_l_max 11
_diffrn_reflns_limit_l_min -12
_diffrn_reflns_number 12575
_diffrn_reflns_theta_full 66.58
_diffrn_reflns_theta_max 66.58
_diffrn_reflns_theta_min 3.12
_exptl_absorpt_coefficient_mu 4.832
_exptl_absorpt_correction_T_max 0.299
_exptl_absorpt_correction_T_min 0.164
_exptl_absorpt_correction_type multi-scan
_exptl_absorpt_process_details
; 
_exptl_special_details 
;
_exptl_crystal_colour colorless
_exptl_crystal_density_diffrn 1.381
_exptl_crystal_density_method 'not measured'
_exptl_crystal_description prism
_exptl_crystal_F_000 2232
_exptl_crystal_size_max 0.45
_exptl_crystal_size_mid 0.35
_exptl_crystal_size_min 0.25
_refine_diff_density_max 1.191
_refine_diff_density_min -0.496
_refine_diff_density_rms 0.071
_refine_ls_extinction_method none
_refine_ls_goodness_of_fit_ref 1.077
_refine_ls_hydrogen_treatment mixed
_refine_ls_matrix_type full
_refine_ls_number_parameters 344
_refine_ls_number_reflns 4755
_refine_ls_number_restraints 1
_refine_ls_restrained_S_all 1.077
_refine_ls_R_factor_all 0.1013
_refine_ls_R_factor_gt 0.0850
_refine_ls_shift/su_max 0.000
_refine_ls_shift/su_mean 0.000
_refine_ls_structure_factor_coef Fsqd
_refine_ls_weighting_details 'calc w=1/[\s^2^(Fo^2^)+(0.1284P)^2^+4.7600P] where P=(Fo^2^+2Fc^2^)/3'
_refine_ls_weighting_scheme calc
_refine_ls_wR_factor_gt 0.2402
_refine_ls_wR_factor_ref 0.2619
_reflns_number_gt 3706
_reflns_number_total 4755
_reflns_threshold_expression >2sigma(I)
_cod_data_source_file c6ce00194g2.cif
_cod_data_source_block f:\zsy\done\olex2_~2\320k
_cod_depositor_comments 'Adding full bibliography for 7224662--7224665.cif.'
_cod_original_formula_sum 'C24 H24 Cl4.50 N1.50 O3'
_cod_database_code 7224664

loop_
_symmetry_equiv_pos_as_xyz
'x, y, z'
'-x+1/2, -y, z+1/2'
'x+1/2, -y+1/2, -z+1/2'
'-x, y+1/2, -z'
'-x, -y, -z'
'x-1/2, y, -z-1/2'
'-x-1/2, y-1/2, z-1/2'
'x, -y-1/2, z'

loop_
_atom_site_label
_atom_site_type_symbol
_atom_site_fract_x
_atom_site_fract_y
_atom_site_fract_z
_atom_site_U_iso_or_equiv
_atom_site_adp_type
_atom_site_occupancy
_atom_site_symmetry_multiplicity
_atom_site_calc_flag
_atom_site_refinement_flags
_atom_site_disorder_assembly
_atom_site_disorder_group
Cl6 Cl 0.27928(6) 0.2500 0.31134(16) 0.0968(6) Uani 1 2 d S . .
Cl3 Cl 0.68596(6) 0.32933(8) 0.39793(16) 0.1097(5) Uani 1 1 d . . .
Cl4 Cl 0.60026(7) 0.2500 0.35153(18) 0.1086(7) Uani 1 2 d S . .
Cl5 Cl 0.36479(7) 0.32915(11) 0.35045(17) 0.1442(8) Uani 1 1 d . . .
Cl1B Cl 0.5092(2) 0.32891(17) 1.1322(5) 0.146(2) Uani 0.814(14) 1 d P A 3
Cl2B Cl 0.54910(9) 0.2500 0.9197(4) 0.147(4) Uani 0.715(12) 2 d SP A 1
O6 O 0.28714(14) 0.2500 0.5924(4) 0.0851(13) Uani 1 2 d S . .
O2 O 0.45459(14) 0.2500 0.8487(4) 0.0770(11) Uani 1 2 d S . .
O4 O 0.60568(17) 0.2500 0.6352(5) 0.0971(14) Uani 1 2 d S . .
O5 O 0.36501(14) 0.2500 0.6078(4) 0.0814(12) Uani 1 2 d S . .
N3 N 0.30975(15) 0.7500 0.0830(4) 0.0614(10) Uani 1 2 d S . .
H26A H 0.3164 0.7500 0.1689 0.074 Uiso 1 2 calc SR . .
H26B H 0.2781 0.7500 0.0739 0.074 Uiso 1 2 calc SR . .
O3 O 0.68230(17) 0.2500 0.6551(4) 0.0950(14) Uani 1 2 d S . .
N1 N 0.34215(16) 0.2500 0.8744(4) 0.0643(11) Uani 1 2 d S . .
H34A H 0.3481 0.2500 0.7882 0.077 Uiso 1 2 calc SR . .
H34B H 0.3700 0.2500 0.9168 0.077 Uiso 1 2 calc SR . .
C16 C 0.31140(14) 0.6104(2) 0.0802(4) 0.0690(10) Uani 1 1 d . . .
O1 O 0.41932(16) 0.2500 1.0367(4) 0.1031(16) Uani 1 2 d S . .
N2 N 0.50463(16) 0.2500 0.6143(4) 0.0608(10) Uani 1 2 d S . .
H42A H 0.5363 0.2500 0.6049 0.073 Uiso 1 2 calc SR . .
H42B H 0.4982 0.2500 0.7003 0.073 Uiso 1 2 calc SR . .
C22 C 0.45397(18) 0.2500 0.9643(5) 0.0596(12) Uani 1 2 d S A .
C9 C 0.50777(14) 0.3880(2) 0.6088(4) 0.0676(10) Uani 1 1 d . . .
C2 C 0.34188(15) 0.3888(3) 0.8734(4) 0.0720(11) Uani 1 1 d . . .
C21 C 0.27845(16) 0.5689(3) 0.0121(5) 0.0790(12) Uani 1 1 d . . .
H20 H 0.2665 0.5867 -0.0665 0.095 Uiso 1 1 calc R . .
C3 C 0.37228(17) 0.4228(3) 0.9593(4) 0.0837(13) Uani 1 1 d . . .
H29 H 0.3782 0.4013 1.0402 0.100 Uiso 1 1 calc R . .
C14 C 0.54343(18) 0.4239(3) 0.5413(5) 0.0871(13) Uani 1 1 d . . .
H36 H 0.5536 0.4051 0.4615 0.105 Uiso 1 1 calc R . .
C13 C 0.56396(19) 0.4876(3) 0.5915(6) 0.0990(16) Uani 1 1 d . . .
H37 H 0.5877 0.5116 0.5449 0.119 Uiso 1 1 calc R . .
C24 C 0.6451(2) 0.2500 0.5930(6) 0.0640(13) Uani 1 2 d S . .
C4 C 0.39404(19) 0.4890(3) 0.9254(6) 0.0958(15) Uani 1 1 d . . .
H30 H 0.4147 0.5116 0.9839 0.115 Uiso 1 1 calc R . .
C19 C 0.27930(19) 0.4752(3) 0.1750(5) 0.0908(14) Uani 1 1 d . . .
H22 H 0.2686 0.4297 0.2069 0.109 Uiso 1 1 calc R . .
C20 C 0.26314(18) 0.5014(3) 0.0597(6) 0.0907(14) Uani 1 1 d . . .
H21 H 0.2414 0.4735 0.0121 0.109 Uiso 1 1 calc R . .
C10 C 0.49313(17) 0.4176(2) 0.7255(5) 0.0803(12) Uani 1 1 d . . .
H40 H 0.4687 0.3949 0.7713 0.096 Uiso 1 1 calc R . .
C7 C 0.33376(19) 0.4214(3) 0.7548(5) 0.0865(13) Uani 1 1 d . . .
H27 H 0.3131 0.3990 0.6960 0.104 Uiso 1 1 calc R . .
C8 C 0.48494(16) 0.3197(2) 0.5546(4) 0.0755(11) Uani 1 1 d . . .
H41A H 0.4898 0.3182 0.4609 0.091 Uiso 1 1 calc R . .
H41B H 0.4512 0.3218 0.5706 0.091 Uiso 1 1 calc R . .
C5 C 0.38574(19) 0.5217(3) 0.8077(6) 0.0965(15) Uani 1 1 d . . .
H31 H 0.4001 0.5666 0.7859 0.116 Uiso 1 1 calc R . .
C12 C 0.54984(19) 0.5153(3) 0.7083(6) 0.0943(14) Uani 1 1 d . . .
H38 H 0.5642 0.5577 0.7424 0.113 Uiso 1 1 calc R . .
C6 C 0.3559(2) 0.4869(3) 0.7221(5) 0.0977(16) Uani 1 1 d . . .
H32 H 0.3505 0.5080 0.6406 0.117 Uiso 1 1 calc R . .
C1 C 0.31504(17) 0.3187(3) 0.9095(5) 0.0844(13) Uani 1 1 d . . .
H33A H 0.3088 0.3188 1.0026 0.101 Uiso 1 1 calc R . .
H33B H 0.2849 0.3183 0.8645 0.101 Uiso 1 1 calc R . .
C23 C 0.5018(2) 0.2500 1.0403(7) 0.0734(15) Uani 1 2 d S . .
C15 C 0.32983(16) 0.6811(2) 0.0214(5) 0.0810(12) Uani 1 1 d . . .
H25A H 0.3224 0.6815 -0.0710 0.097 Uiso 1 1 calc R . .
H25B H 0.3640 0.6821 0.0300 0.097 Uiso 1 1 calc R . .
C26 C 0.32776(18) 0.2500 0.5482(5) 0.0576(12) Uani 1 2 d S . .
C27 C 0.33336(19) 0.2500 0.3977(5) 0.0595(12) Uani 1 2 d S . .
C17 C 0.32804(19) 0.5833(3) 0.1976(5) 0.0863(13) Uani 1 1 d . . .
H24 H 0.3503 0.6101 0.2450 0.104 Uiso 1 1 calc R . .
C11 C 0.5144(2) 0.4805(3) 0.7752(5) 0.0932(14) Uani 1 1 d . . .
H39 H 0.5046 0.4994 0.8552 0.112 Uiso 1 1 calc R . .
C18 C 0.3112(2) 0.5156(3) 0.2440(5) 0.0966(16) Uani 1 1 d . . .
H23 H 0.3220 0.4976 0.3237 0.116 Uiso 1 1 calc R . .
C25 C 0.65339(18) 0.2500 0.4426(5) 0.0580(12) Uani 1 2 d S . .
Cl1A Cl 0.5355(5) 0.3234(7) 1.013(3) 0.20(2) Uani 0.224(16) 1 d P A 2
Cl2A Cl 0.4898(5) 0.2500 1.2093(13) 0.26(2) Uani 0.209(12) 2 d SP A 4

loop_
_atom_site_aniso_label
_atom_site_aniso_U_11
_atom_site_aniso_U_22
_atom_site_aniso_U_33
_atom_site_aniso_U_23
_atom_site_aniso_U_13
_atom_site_aniso_U_12
Cl6 0.0804(10) 0.1412(15) 0.0688(9) 0.000 -0.0286(8) 0.000
Cl3 0.1341(12) 0.0884(8) 0.1065(10) 0.0237(7) 0.0073(8) -0.0362(8)
Cl4 0.0881(12) 0.1614(18) 0.0763(10) 0.000 -0.0327(9) 0.000
Cl5 0.1634(16) 0.1579(15) 0.1111(12) 0.0634(11) -0.0305(11) -0.0824(13)
Cl1B 0.181(4) 0.1010(17) 0.157(4) -0.0507(17) -0.070(3) -0.0027(18)
Cl2B 0.0458(13) 0.278(10) 0.118(3) 0.000 -0.0061(13) 0.000
O6 0.053(2) 0.132(4) 0.070(2) 0.000 -0.001(2) 0.000
O2 0.058(2) 0.118(3) 0.055(2) 0.000 -0.0046(17) 0.000
O4 0.073(3) 0.139(4) 0.079(3) 0.000 0.012(2) 0.000
O5 0.057(2) 0.134(4) 0.053(2) 0.000 -0.0108(18) 0.000
N3 0.054(2) 0.072(3) 0.058(2) 0.000 0.006(2) 0.000
O3 0.084(3) 0.133(4) 0.068(3) 0.000 -0.024(2) 0.000
N1 0.060(3) 0.086(3) 0.046(2) 0.000 0.0011(19) 0.000
C16 0.068(2) 0.071(2) 0.068(2) -0.0060(19) 0.017(2) 0.0100(19)
O1 0.062(3) 0.180(5) 0.067(3) 0.000 0.003(2) 0.000
N2 0.060(2) 0.076(3) 0.047(2) 0.000 -0.0003(18) 0.000
C22 0.049(3) 0.068(3) 0.062(3) 0.000 0.002(2) 0.000
C9 0.067(2) 0.076(2) 0.060(2) 0.0134(18) -0.0022(18) 0.0116(19)
C2 0.070(2) 0.087(3) 0.060(2) -0.010(2) 0.0077(19) 0.015(2)
C21 0.078(3) 0.088(3) 0.072(3) 0.000(2) 0.001(2) 0.009(2)
C3 0.081(3) 0.108(3) 0.062(2) -0.008(2) 0.003(2) 0.013(3)
C14 0.085(3) 0.103(3) 0.074(3) 0.006(2) 0.016(2) 0.007(3)
C13 0.083(3) 0.107(4) 0.107(4) 0.012(3) 0.012(3) -0.012(3)
C24 0.067(3) 0.062(3) 0.063(3) 0.000 0.000(3) 0.000
C4 0.080(3) 0.107(4) 0.100(4) -0.025(3) -0.002(3) 0.003(3)
C19 0.102(4) 0.079(3) 0.091(3) 0.008(3) 0.022(3) 0.005(3)
C20 0.082(3) 0.085(3) 0.105(4) -0.009(3) 0.002(3) -0.003(2)
C10 0.088(3) 0.077(2) 0.076(3) 0.006(2) 0.020(2) 0.006(2)
C7 0.104(3) 0.085(3) 0.071(3) -0.008(2) -0.009(3) 0.017(3)
C8 0.073(3) 0.092(3) 0.061(2) 0.007(2) -0.010(2) 0.010(2)
C5 0.089(3) 0.087(3) 0.114(4) -0.005(3) 0.018(3) 0.009(3)
C12 0.088(3) 0.088(3) 0.106(4) 0.003(3) -0.006(3) -0.007(3)
C6 0.115(4) 0.097(3) 0.081(3) 0.006(3) 0.003(3) 0.027(3)
C1 0.078(3) 0.099(3) 0.077(3) -0.005(2) 0.015(2) 0.012(2)
C23 0.065(3) 0.070(3) 0.085(4) 0.000 -0.016(3) 0.000
C15 0.077(3) 0.080(3) 0.086(3) -0.008(2) 0.027(2) 0.001(2)
C26 0.053(3) 0.067(3) 0.052(3) 0.000 0.001(2) 0.000
C27 0.061(3) 0.065(3) 0.052(3) 0.000 -0.007(2) 0.000
C17 0.096(3) 0.085(3) 0.078(3) -0.013(2) -0.011(3) 0.013(2)
C11 0.111(4) 0.087(3) 0.081(3) -0.005(2) 0.007(3) 0.007(3)
C18 0.130(4) 0.093(3) 0.067(3) 0.007(3) 0.003(3) 0.026(3)
C25 0.058(3) 0.061(3) 0.055(3) 0.000 -0.002(2) 0.000
Cl1A 0.115(10) 0.114(9) 0.39(5) 0.053(18) -0.096(19) -0.060(8)
Cl2A 0.098(9) 0.61(7) 0.078(7) 0.000 -0.050(7) 0.000

loop_
_atom_type_symbol
_atom_type_description
_atom_type_scat_dispersion_real
_atom_type_scat_dispersion_imag
_atom_type_scat_source
C C 0.0181 0.0091 'International Tables Vol C Tables 4.2.6.8 and 6.1.1.4'
H H 0.0000 0.0000 'International Tables Vol C Tables 4.2.6.8 and 6.1.1.4'
Cl Cl 0.3639 0.7018 'International Tables Vol C Tables 4.2.6.8 and 6.1.1.4'
N N 0.0311 0.0180 'International Tables Vol C Tables 4.2.6.8 and 6.1.1.4'
O O 0.0492 0.0322 'International Tables Vol C Tables 4.2.6.8 and 6.1.1.4'

loop_
_geom_angle_atom_site_label_1
_geom_angle_atom_site_label_2
_geom_angle_atom_site_label_3
_geom_angle
_geom_angle_site_symmetry_1
_geom_angle_site_symmetry_3
C15 N3 C15 111.0(4) . 8_575
C1 N1 C1 111.0(5) 8_565 .
C17 C16 C21 118.7(4) . .
C17 C16 C15 122.0(4) . .
C21 C16 C15 119.2(4) . .
C8 N2 C8 113.0(4) 8_565 .
O2 C22 O1 128.0(5) . .
O2 C22 C23 119.1(5) . .
O1 C22 C23 112.9(5) . .
C10 C9 C14 118.5(4) . .
C10 C9 C8 120.7(4) . .
C14 C9 C8 120.8(4) . .
C7 C2 C3 119.0(5) . .
C7 C2 C1 119.2(4) . .
C3 C2 C1 121.7(4) . .
C20 C21 C16 120.5(5) . .
C2 C3 C4 120.0(5) . .
C13 C14 C9 120.4(5) . .
C12 C13 C14 120.6(5) . .
O4 C24 O3 127.7(6) . .
O4 C24 C25 119.8(5) . .
O3 C24 C25 112.5(5) . .
C5 C4 C3 121.0(5) . .
C20 C19 C18 119.7(5) . .
C19 C20 C21 120.7(5) . .
C9 C10 C11 120.5(4) . .
C2 C7 C6 120.4(5) . .
C9 C8 N2 111.8(3) . .
C4 C5 C6 118.6(5) . .
C13 C12 C11 119.4(5) . .
C5 C6 C7 121.0(5) . .
N1 C1 C2 111.6(3) . .
C22 C23 Cl1A 114.5(6) . .
C22 C23 Cl1A 114.5(6) . 8_565
Cl1A C23 Cl1A 105.8(17) . 8_565
C22 C23 Cl1B 112.4(3) . 8_565
Cl1A C23 Cl1B 133.0(5) . 8_565
Cl1A C23 Cl1B 50.5(11) 8_565 8_565
C22 C23 Cl1B 112.4(3) . .
Cl1A C23 Cl1B 50.5(11) . .
Cl1A C23 Cl1B 133.0(5) 8_565 .
Cl1B C23 Cl1B 111.4(5) 8_565 .
C22 C23 Cl2A 108.8(6) . .
Cl1A C23 Cl2A 106.3(13) . .
Cl1A C23 Cl2A 106.3(13) 8_565 .
Cl1B C23 Cl2A 58.9(3) 8_565 .
Cl1B C23 Cl2A 58.9(3) . .
C22 C23 Cl2B 107.3(4) . .
Cl1A C23 Cl2B 57.2(12) . .
Cl1A C23 Cl2B 57.2(12) 8_565 .
Cl1B C23 Cl2B 106.4(3) 8_565 .
Cl1B C23 Cl2B 106.4(3) . .
Cl2A C23 Cl2B 143.8(6) . .
C16 C15 N3 113.4(3) . .
O5 C26 O6 128.4(5) . .
O5 C26 C27 114.2(5) . .
O6 C26 C27 117.4(5) . .
C26 C27 Cl5 109.2(2) . 8_565
C26 C27 Cl5 109.2(2) . .
Cl5 C27 Cl5 109.0(3) 8_565 .
C26 C27 Cl6 114.2(4) . .
Cl5 C27 Cl6 107.6(2) 8_565 .
Cl5 C27 Cl6 107.6(2) . .
C16 C17 C18 119.3(5) . .
C12 C11 C10 120.6(5) . .
C19 C18 C17 121.1(5) . .
C24 C25 Cl3 109.7(2) . 8_565
C24 C25 Cl3 109.7(2) . .
Cl3 C25 Cl3 108.3(3) 8_565 .
C24 C25 Cl4 113.2(4) . .
Cl3 C25 Cl4 107.9(2) 8_565 .
Cl3 C25 Cl4 107.9(2) . .

loop_
_geom_bond_atom_site_label_1
_geom_bond_atom_site_label_2
_geom_bond_distance
_geom_bond_site_symmetry_2
Cl6 C27 1.767(5) .
Cl3 C25 1.756(3) .
Cl4 C25 1.770(5) .
Cl5 C27 1.744(3) .
Cl1B C23 1.714(4) .
Cl2B C23 1.822(7) .
O6 C26 1.235(6) .
O2 C22 1.185(6) .
O4 C24 1.196(7) .
O5 C26 1.218(6) .
N3 C15 1.500(5) .
N3 C15 1.500(5) 8_575
O3 C24 1.229(7) .
N1 C1 1.496(5) 8_565
N1 C1 1.496(5) .
C16 C17 1.380(7) .
C16 C21 1.383(6) .
C16 C15 1.499(6) .
O1 C22 1.229(7) .
N2 C8 1.499(5) 8_565
N2 C8 1.499(5) .
C22 C23 1.561(8) .
C9 C10 1.372(6) .
C9 C14 1.383(6) .
C9 C8 1.494(6) .
C2 C7 1.368(6) .
C2 C3 1.374(6) .
C2 C1 1.514(6) .
C21 C20 1.375(7) .
C3 C4 1.382(7) .
C14 C13 1.380(8) .
C13 C12 1.357(8) .
C24 C25 1.559(7) .
C4 C5 1.362(8) .
C19 C20 1.352(7) .
C19 C18 1.356(8) .
C10 C11 1.378(7) .
C7 C6 1.373(8) .
C5 C6 1.368(8) .
C12 C11 1.366(7) .
C23 Cl1A 1.650(9) .
C23 Cl1A 1.650(9) 8_565
C23 Cl1B 1.714(4) 8_565
C23 Cl2A 1.766(16) .
C26 C27 1.551(7) .
C27 Cl5 1.744(3) 8_565
C17 C18 1.389(8) .
C25 Cl3 1.756(3) 8_565
